data_9004583
loop_
_publ_author_name
'Li, Y.'
'Burns, P. C.'

_publ_section_title
;
 Investigations of crystal-chemical variability in lead uranyl oxide
 hydrates. II. Fourmarierite
 Note: sample CMNMC 81100
;
_journal_name_full 'The Canadian Mineralogist'
_journal_page_first 737
_journal_page_last 749
_journal_paper_doi 10.2113/gscanmin.38.3.737
_journal_volume 38
_journal_year 2000
_chemical_compound_source 'Shinkolobwe, Democratic Republic of Congo'
_chemical_formula_sum 'H10 O19 Pb U4'
_chemical_name_mineral Fourmarierite
_space_group_IT_number 36
_symmetry_space_group_name_Hall 'B -2 -2b'
_symmetry_space_group_name_H-M 'B b 21 m'
_cell_angle_alpha 90
_cell_angle_beta 90
_cell_angle_gamma 90
_cell_formula_units_Z 8
_cell_length_a 14.022
_cell_length_b 16.450
_cell_length_c 14.355
_cell_volume 3311.152
_database_code_amcsd 0005675
_exptl_crystal_density_diffrn 5.903
_cod_original_formula_sum 'U4 Pb O19 H10'
_cod_database_code 9004583

loop_
_space_group_symop_operation_xyz
x,y,z
1/2+x,y,1/2+z
-x,1/2+y,z
1/2-x,1/2+y,1/2+z
x,y,-z
1/2+x,y,1/2-z
-x,1/2+y,-z
1/2-x,1/2+y,1/2-z

loop_
_atom_site_label
_atom_site_fract_x
_atom_site_fract_y
_atom_site_fract_z
_atom_site_U_iso_or_equiv
_atom_site_type_symbol
_atom_site_attached_hydrogens
U(1) 0.02490 0.11670 0.24330 0.01200 U 0
U(2) 0.01510 0.38310 0.24020 0.01100 U 0
U(3) 0.27240 0.02160 0.22130 0.01100 U 0
U(4) 0.24170 0.25330 0.26160 0.01200 U 0
Pb(1) 0.18690 0.38140 0.00000 0.02500 Pb 0
Pb(2) 0.32830 0.60340 0.00000 0.02400 Pb 0
O(1) -0.00340 0.13830 0.12460 0.02400 O 0
O(2) 0.05160 0.09590 0.36620 0.02800 O 0
O(3) 0.05500 0.37460 0.11920 0.02000 O 0
O(4) -0.03010 0.38760 0.35740 0.02600 O 0
O(5) 0.29130 0.02720 0.09680 0.01900 O 0
O(6) 0.24360 0.01020 0.34440 0.02000 O 0
O(7) 0.25160 0.29430 0.14410 0.02400 O 0
O(8) 0.23880 0.21740 0.38050 0.03500 O 0
O(9) 0.10710 -0.01540 0.19460 0.01000 O 0
O(10) -0.07380 0.00970 0.24420 0.01800 O 0
O(11) -0.13240 0.15990 0.28680 0.02000 O 0
O-H(12) 0.06880 0.25280 0.26900 0.04000 O 1
O(13) 0.18090 0.13550 0.21580 0.02500 O 0
O(14) -0.11760 0.31640 0.18980 0.02300 O 0
O-H(15) 0.18190 0.38210 0.29910 0.02800 O 1
Wat(16) 0.13400 0.54500 0.00000 0.04900 O 2
Wat(17) 0.37100 0.45410 0.00000 0.03500 O 2
Wat(18) 0.13600 0.21500 0.00000 0.04000 O 2
Wat(19) 0.46000 0.73200 0.00000 0.08700 O 2
Wat(20) 0.11900 -0.04000 0.00000 0.03800 O 2
Wat(21) 0.35500 0.17000 0.00000 0.03700 O 2
Wat(22) 0.09300 0.77390 0.00000 0.03700 O 2
Wat(23) 0.32100 0.87500 0.00000 0.07500 O 2

loop_
_cod_changelog_entry_id
_cod_changelog_entry_author
_cod_changelog_entry_date
_cod_changelog_entry_text
1
;cod-tools version 3.8.0
Id: cif_guess_AMCSD_atom_types 9581 2023-05-17 12:35:41Z saulius
;
2023-05-23T09:15:51+03:00
;Derived atom types and hydrogen counts
from atom names that follow the AMCSD naming convention
(Wat == water, O-H == hydroxyl).
;

loop_
_cod_related_entry_id
_cod_related_entry_database
_cod_related_entry_code
1 AMCSD 0005675
